data_2008074
loop_
_publ_author_name
'Mar\'ia Teresa Garland'
'Ricardo F. Baggio'
'A. Hugo Klahn'
'Beatriz O\"elckers'

_publ_section_title <i>trans</i>-Bromodicarbonyl(\h^5^-cyclopentadienyl)(2,3,5,6-tetrafluorophenyl)rhenium(III)
_journal_issue 1
_journal_name_full 'Acta Crystallographica Section C'
_journal_page_first 61
_journal_page_last 62
_journal_paper_doi 10.1107/S0108270198011494
_journal_volume 55
_journal_year 1999
_chemical_formula_iupac '[ReBr(C5 H5 )(C6 HF)(CO)2 ]'
_chemical_formula_sum 'C13 H6 Br F4 O2 Re'
_chemical_formula_weight 536.29
_chemical_name_systematic
;
Trans-Dicarbonyl(2,3,5,6-tetrafluorophenyl)bromo((5-cyclopentadienyl)rhenium
(III)
;
_space_group_IT_number 14
_symmetry_cell_setting monoclinic
_symmetry_space_group_name_Hall '-P 2yn'
_symmetry_space_group_name_H-M 'P 1 21/n 1'
_audit_creation_method SHELXL-97
_cell_angle_alpha 90.00
_cell_angle_beta 97.74(2)
_cell_angle_gamma 90.00
_cell_formula_units_Z 4
_cell_length_a 7.864(2)
_cell_length_b 6.964(2)
_cell_length_c 24.361(6)
_cell_measurement_reflns_used 25
_cell_measurement_temperature 293(2)
_cell_measurement_theta_max 12.5
_cell_measurement_theta_min 7.5
_cell_volume 1322.0(6)
_computing_cell_refinement 'P3/P4-PC Diffractometer Program'
_computing_data_collection 'P3/P4-PC Diffractometer Program (Siemens, 1991)'
_computing_data_reduction 'XDISK in SHELXTL/PC (Sheldrick, 1991)'
_computing_molecular_graphics 'XP in SHELXTL/PC'
_computing_publication_material 'PARST (Nardelli, 1983)'
_computing_structure_refinement 'SHELXL-97 (Sheldrick, 1997)'
_computing_structure_solution 'SHELXS-97 (Sheldrick, 1990)'
_diffrn_ambient_temperature 293(2)
_diffrn_measured_fraction_theta_full 0.876
_diffrn_measured_fraction_theta_max 0.876
_diffrn_measurement_device_type Siemens_R3_diffractometer
_diffrn_measurement_method \q/2\q
_diffrn_radiation_monochromator graphite
_diffrn_radiation_source 'fine-focus sealed tube'
_diffrn_radiation_type MoK\a
_diffrn_radiation_wavelength 0.71073
_diffrn_reflns_av_R_equivalents 0.016
_diffrn_reflns_av_sigmaI/netI 0.037
_diffrn_reflns_limit_h_max 9
_diffrn_reflns_limit_h_min 0
_diffrn_reflns_limit_k_max 8
_diffrn_reflns_limit_k_min 0
_diffrn_reflns_limit_l_max 20
_diffrn_reflns_limit_l_min -28
_diffrn_reflns_number 2385
_diffrn_reflns_theta_full 25.00
_diffrn_reflns_theta_max 25.00
_diffrn_reflns_theta_min 1.69
_diffrn_standards_decay_% <1
_diffrn_standards_interval_count 98
_diffrn_standards_number 2
_exptl_absorpt_coefficient_mu 12.262
_exptl_absorpt_correction_T_max 0.23
_exptl_absorpt_correction_T_min 0.04
_exptl_absorpt_correction_type '\y_scan: XPREP in SHELXTL/PC (Sheldrick, 1991)'
_exptl_crystal_colour 'intense orange'
_exptl_crystal_density_diffrn 2.695
_exptl_crystal_density_method 'not measured'
_exptl_crystal_description needle
_exptl_crystal_F_000 984
_exptl_crystal_size_max 0.48
_exptl_crystal_size_mid 0.16
_exptl_crystal_size_min 0.12
_refine_diff_density_max 1.31
_refine_diff_density_min -1.23
_refine_ls_extinction_coef 0.0029(3)
_refine_ls_extinction_method 'SHELXL97 (Sheldrick, 1997)'
_refine_ls_goodness_of_fit_ref 1.011
_refine_ls_hydrogen_treatment constr
_refine_ls_matrix_type full
_refine_ls_number_parameters 191
_refine_ls_number_reflns 2234
_refine_ls_number_restraints 0
_refine_ls_restrained_S_all 1.011
_refine_ls_R_factor_all 0.049
_refine_ls_R_factor_gt 0.034
_refine_ls_shift/su_max <0.01
_refine_ls_shift/su_mean <0.01
_refine_ls_structure_factor_coef Fsqd
_refine_ls_weighting_details 'w = 1/[\s^2^(Fo^2^)+(0.06P)^2^] where P=(Fo^2^+2Fc^2^)/3'
_refine_ls_weighting_scheme calc
_refine_ls_wR_factor_ref 0.088
_reflns_number_gt 1802
_reflns_number_total 2234
_reflns_threshold_expression I>2\s(I)
_cod_data_source_file fr1143.cif
_cod_data_source_block ReTFP
_cod_depositor_comments
;
The following automatic conversions were performed:
'_symmetry_cell_setting' value 'Monoclinic' changed to 'monoclinic'
according to '/home/saulius/struct/CIF-dictionaries/cif_core.dic'
dictionary named 'cif_core.dic' version 2.4.1 from 2010-06-29.

Automatic conversion script
Id: cif_fix_enum 1527 2010-12-29 10:47:43Z saulius 

The following automatic conversions were performed:

'_refine_ls_weighting_scheme' value 'calc w =
1/[\s^2^(Fo^2^)+(0.06P)^2^] where P=(Fo^2^+2Fc^2^)/3' was changed to
'calc'. New tag '_refine_ls_weighting_details' was created. The value
of the new tag was set to 'w = 1/[\s^2^(Fo^2^)+(0.06P)^2^] where
P=(Fo^2^+2Fc^2^)/3'.

Automatic conversion script
Id: cif_fix_values 3143 2015-03-26 13:38:13Z robertas 
;
_cod_original_cell_volume 1321.9(5)
_cod_original_sg_symbol_H-M 'P 21/n'
_cod_database_code 2008074

loop_
_symmetry_equiv_pos_as_xyz
'x, y, z'
'-x+1/2, y+1/2, -z+1/2'
'-x, -y, -z'
'x-1/2, -y-1/2, z-1/2'

loop_
_atom_site_label
_atom_site_fract_x
_atom_site_fract_y
_atom_site_fract_z
_atom_site_U_iso_or_equiv
_atom_site_adp_type
_atom_site_calc_flag
_atom_site_refinement_flags
_atom_site_occupancy
_atom_site_disorder_assembly
_atom_site_disorder_group
_atom_site_type_symbol
Re1 0.21689(4) 0.01699(4) 0.114624(12) 0.02330(16) Uani d . 1 . . Re
Br1 -0.11722(11) -0.00719(14) 0.09555(5) 0.0489(3) Uani d . 1 . . Br
F4 0.4700(7) 0.2739(8) 0.04181(19) 0.0464(14) Uani d . 1 . . F
F5 0.7318(9) 0.5033(8) 0.0692(3) 0.0620(18) Uani d . 1 . . F
F7 0.7085(8) 0.3916(10) 0.2582(2) 0.0650(18) Uani d . 1 . . F
F8 0.4466(7) 0.1602(8) 0.23338(19) 0.0474(14) Uani d . 1 . . F
O1 0.0863(10) 0.2183(13) 0.2142(3) 0.072(3) Uani d . 1 . . O
O2 0.1088(10) 0.3160(10) 0.0226(3) 0.0533(18) Uani d . 1 . . O
C1 0.1368(11) 0.1440(15) 0.1777(4) 0.043(2) Uani d . 1 . . C
C2 0.1529(11) 0.2112(12) 0.0573(4) 0.033(2) Uani d . 1 . . C
C3 0.4322(9) 0.2104(11) 0.1361(3) 0.0236(17) Uani d . 1 . . C
C4 0.5193(11) 0.3037(13) 0.0973(3) 0.0318(19) Uani d . 1 . . C
C5 0.6578(11) 0.4209(13) 0.1094(4) 0.035(2) Uani d . 1 . . C
C6 0.7242(12) 0.4599(13) 0.1652(4) 0.040(2) Uani d . 1 . . C
H6 0.8159 0.5433 0.1746 0.048 Uiso calc R 1 . . H
C7 0.6461(12) 0.3680(14) 0.2041(4) 0.042(2) Uani d . 1 . . C
C8 0.5097(10) 0.2504(11) 0.1902(3) 0.0273(18) Uani d . 1 . . C
C9 0.2758(13) -0.2353(12) 0.0580(4) 0.035(2) Uani d . 1 . . C
H9 0.2499 -0.2427 0.0176 0.042 Uiso calc R 1 . . H
C10 0.1761(13) -0.3072(13) 0.0975(4) 0.042(2) Uani d . 1 . . C
H10 0.0642 -0.3699 0.0887 0.050 Uiso calc R 1 . . H
C11 0.2636(16) -0.2875(13) 0.1496(4) 0.049(3) Uani d . 1 . . C
H11 0.2244 -0.3353 0.1836 0.059 Uiso calc R 1 . . H
C12 0.4167(15) -0.1964(15) 0.1470(5) 0.058(3) Uani d . 1 . . C
H12 0.5089 -0.1770 0.1779 0.069 Uiso calc R 1 . . H
C13 0.4279(12) -0.1654(13) 0.0893(5) 0.050(3) Uani d . 1 . . C
H13 0.5290 -0.1179 0.0741 0.060 Uiso calc R 1 . . H

loop_
_atom_site_aniso_label
_atom_site_aniso_U_11
_atom_site_aniso_U_22
_atom_site_aniso_U_33
_atom_site_aniso_U_12
_atom_site_aniso_U_13
_atom_site_aniso_U_23
Re1 0.0170(2) 0.0252(2) 0.0272(2) 0.00267(15) 0.00095(13) -0.00257(14)
Br1 0.0181(5) 0.0515(6) 0.0757(7) 0.0002(4) 0.0010(4) -0.0124(5)
F4 0.042(3) 0.063(4) 0.036(3) -0.009(3) 0.011(2) 0.005(2)
F5 0.057(4) 0.061(4) 0.072(4) -0.025(3) 0.025(3) 0.007(3)
F7 0.057(4) 0.083(5) 0.048(4) -0.018(4) -0.018(3) -0.016(3)
F8 0.047(3) 0.067(4) 0.027(3) -0.006(3) 0.002(2) 0.003(2)
O1 0.048(5) 0.121(7) 0.049(5) 0.011(5) 0.013(4) -0.039(5)
O2 0.067(5) 0.043(4) 0.044(4) 0.005(4) -0.012(3) 0.007(3)
C1 0.021(5) 0.064(7) 0.043(6) 0.000(5) 0.002(4) -0.012(5)
C2 0.032(5) 0.024(4) 0.043(5) 0.008(4) 0.004(4) -0.012(4)
C3 0.012(4) 0.029(4) 0.030(5) 0.005(3) 0.003(3) 0.003(3)
C4 0.026(5) 0.035(5) 0.034(5) 0.005(4) 0.003(4) -0.006(4)
C5 0.025(5) 0.030(5) 0.052(6) 0.002(4) 0.011(4) 0.005(4)
C6 0.024(5) 0.032(5) 0.063(7) -0.004(4) 0.006(4) -0.004(4)
C7 0.033(5) 0.044(6) 0.045(6) 0.001(4) -0.006(4) -0.013(4)
C8 0.027(5) 0.028(4) 0.025(4) 0.002(4) -0.003(3) 0.001(3)
C9 0.051(6) 0.028(5) 0.028(5) 0.003(4) 0.012(4) -0.008(3)
C10 0.037(5) 0.029(5) 0.058(7) -0.001(4) 0.000(4) -0.005(4)
C11 0.083(8) 0.026(5) 0.043(6) 0.013(5) 0.020(6) 0.012(4)
C12 0.055(8) 0.034(6) 0.075(8) 0.027(6) -0.024(6) -0.007(5)
C13 0.023(5) 0.028(5) 0.101(9) 0.009(4) 0.017(5) -0.002(5)

loop_
_atom_type_symbol
_atom_type_description
_atom_type_scat_dispersion_real
_atom_type_scat_dispersion_imag
_atom_type_scat_source
C C 0.0033 0.0016 'International Tables Vol C Tables 4.2.6.8 and 6.1.1.4'
H H 0.0000 0.0000 'International Tables Vol C Tables 4.2.6.8 and 6.1.1.4'
O O 0.0106 0.0060 'International Tables Vol C Tables 4.2.6.8 and 6.1.1.4'
F F 0.0171 0.0103 'International Tables Vol C Tables 4.2.6.8 and 6.1.1.4'
Br Br -0.2901 2.4595 'International Tables Vol C Tables 4.2.6.8 and 6.1.1.4'
Re Re -1.0185 7.2310 'International Tables Vol C Tables 4.2.6.8 and 6.1.1.4'

loop_
_geom_angle_atom_site_label_1
_geom_angle_atom_site_label_2
_geom_angle_atom_site_label_3
_geom_angle
_geom_angle_publ_flag
C1 Re1 C2 99.7(4) n
C1 Re1 C3 81.6(3) n
C2 Re1 C3 82.0(3) n
C1 Re1 C12 108.1(4) n
C2 Re1 C12 144.4(4) n
C3 Re1 C12 80.7(4) n
C1 Re1 C13 143.5(4) n
C2 Re1 C13 108.9(4) n
C3 Re1 C13 80.5(3) n
C12 Re1 C13 37.5(4) n
C1 Re1 C11 100.3(4) n
C2 Re1 C11 156.1(4) n
C3 Re1 C11 113.8(4) n
C12 Re1 C11 35.2(4) n
C13 Re1 C11 59.4(4) n
C1 Re1 C10 122.3(4) n
C2 Re1 C10 122.0(3) n
C3 Re1 C10 137.2(3) n
C12 Re1 C10 59.1(4) n
C13 Re1 C10 59.1(3) n
C11 Re1 C10 34.5(3) n
C1 Re1 C9 157.6(4) n
C2 Re1 C9 98.7(3) n
C3 Re1 C9 113.6(3) n
C12 Re1 C9 61.2(4) n
C13 Re1 C9 36.1(3) n
C11 Re1 C9 59.1(3) n
C10 Re1 C9 35.5(3) n
C1 Re1 Br1 75.2(3) n
C2 Re1 Br1 76.2(3) n
C3 Re1 Br1 144.7(2) n
C12 Re1 Br1 131.7(3) n
C13 Re1 Br1 132.8(3) n
C11 Re1 Br1 96.5(3) n
C10 Re1 Br1 78.1(2) n
C9 Re1 Br1 97.0(2) n
O1 C1 Re1 178.6(8) n
O2 C2 Re1 175.8(8) n
C4 C3 C8 110.6(7) n
C4 C3 Re1 124.3(6) n
C8 C3 Re1 125.1(6) n
C5 C4 F4 114.5(8) n
C5 C4 C3 125.7(8) n
F4 C4 C3 119.7(7) n
F5 C5 C4 121.0(8) n
F5 C5 C6 118.8(8) n
C4 C5 C6 120.2(8) n
C7 C6 C5 115.9(9) n
F7 C7 C8 119.2(9) n
F7 C7 C6 119.0(9) n
C8 C7 C6 121.8(9) n
C7 C8 F8 116.1(7) n
C7 C8 C3 125.7(8) n
F8 C8 C3 118.2(7) n
C10 C9 C13 105.1(8) n
C10 C9 Re1 71.9(5) n
C13 C9 Re1 69.0(5) n
C11 C10 C9 109.9(9) n
C11 C10 Re1 72.2(5) n
C9 C10 Re1 72.5(5) n
C10 C11 C12 109.8(9) n
C10 C11 Re1 73.3(5) n
C12 C11 Re1 69.7(5) n
C11 C12 C13 106.5(9) n
C11 C12 Re1 75.1(6) n
C13 C12 Re1 71.7(5) n
C9 C13 C12 108.5(9) n
C9 C13 Re1 74.9(5) n
C12 C13 Re1 70.8(5) n

loop_
_geom_bond_atom_site_label_1
_geom_bond_atom_site_label_2
_geom_bond_site_symmetry_2
_geom_bond_distance
_geom_bond_publ_flag
Re1 C1 . 1.949(9) y
Re1 C2 . 1.960(9) y
Re1 C3 . 2.172(8) y
Re1 C12 . 2.229(9) y
Re1 C13 . 2.241(9) y
Re1 C11 . 2.297(9) y
Re1 C10 . 2.310(9) y
Re1 C9 . 2.318(8) y
Re1 Br1 . 2.6113(11) y
F4 C4 . 1.372(9) n
F5 C5 . 1.335(10) n
F7 C7 . 1.352(10) n
F8 C8 . 1.374(9) n
O1 C1 . 1.147(10) n
O2 C2 . 1.136(10) n
C3 C4 . 1.398(11) n
C3 C8 . 1.404(11) n
C4 C5 . 1.361(12) n
C5 C6 . 1.415(13) n
C6 C7 . 1.358(14) n
C7 C8 . 1.356(12) n
C9 C10 . 1.412(13) n
C9 C13 . 1.415(13) n
C10 C11 . 1.367(13) n
C11 C12 . 1.370(15) n
C12 C13 . 1.437(15) n
